data_7219073
loop_
_publ_author_name
'Dong, Ruoting'
'Chen, Xinli'
'Li, Qianhong'
'Hu, Mingyuan'
'Huang, Lanfen'
'Li, Chuwen'
'Shen, Moyuan'
'Deng, Hong'

_publ_section_title
;
 ((1H-tetrazol-5-yl) methyl) pyridine-based metal coordination complexes:
 in situ tetrazole synthesis, crystal structures, luminescence properties
;
_journal_issue 6
_journal_name_full CrystEngComm
_journal_page_first 1305
_journal_paper_doi 10.1039/C4CE01981D
_journal_volume 17
_journal_year 2015
_chemical_formula_moiety 'C28 H24 Cd3 N26'
_chemical_formula_sum 'C28 H24 Cd3 N26'
_chemical_formula_weight 1061.93
_chemical_name_systematic
;
?
;
_space_group_IT_number 2
_symmetry_cell_setting triclinic
_symmetry_space_group_name_Hall '-P 1'
_symmetry_space_group_name_H-M 'P -1'
_atom_sites_solution_hydrogens geom
_atom_sites_solution_primary direct
_atom_sites_solution_secondary difmap
_audit_creation_method SHELXL-97
_audit_update_record
;
2009-06-19 deposited with the CCDC.
2014-12-15 downloaded from the CCDC.
;
_cell_angle_alpha 61.068(2)
_cell_angle_beta 79.796(2)
_cell_angle_gamma 71.950(2)
_cell_formula_units_Z 1
_cell_length_a 9.4625(3)
_cell_length_b 10.8617(4)
_cell_length_c 10.8624(4)
_cell_measurement_reflns_used 4465
_cell_measurement_temperature 294(2)
_cell_measurement_theta_max 28.09
_cell_measurement_theta_min 2.26
_cell_volume 928.50(6)
_computing_cell_refinement 'Apex2 (Bruker, 2005)'
_computing_data_collection 'Apex2 (Bruker, 2005)'
_computing_data_reduction 'Apex2 (Bruker, 2005)'
_computing_molecular_graphics 'SHELXTL 6.12'
_computing_publication_material 'SHELXTL 6.12'
_computing_structure_refinement 'SHELXTL 6.12'
_computing_structure_solution 'SHELXTL 6.12 (Bruker, 2000-2003)'
_diffrn_ambient_temperature 294(2)
_diffrn_measured_fraction_theta_full 0.984
_diffrn_measured_fraction_theta_max 0.984
_diffrn_measurement_device_type 'Bruker AXS SMART APEX CCD diffractometer'
_diffrn_measurement_method '\w scans'
_diffrn_radiation_monochromator graphite
_diffrn_radiation_source 'fine-focus sealed tube'
_diffrn_radiation_type MoK\a
_diffrn_radiation_wavelength 0.71073
_diffrn_reflns_av_R_equivalents 0.0760
_diffrn_reflns_av_sigmaI/netI 0.0854
_diffrn_reflns_limit_h_max 12
_diffrn_reflns_limit_h_min -11
_diffrn_reflns_limit_k_max 14
_diffrn_reflns_limit_k_min -14
_diffrn_reflns_limit_l_max 14
_diffrn_reflns_limit_l_min -14
_diffrn_reflns_number 13929
_diffrn_reflns_theta_full 28.09
_diffrn_reflns_theta_max 28.09
_diffrn_reflns_theta_min 2.26
_diffrn_standards_number 0
_exptl_absorpt_coefficient_mu 1.765
_exptl_absorpt_correction_T_max 0.7777
_exptl_absorpt_correction_T_min 0.7191
_exptl_absorpt_correction_type multi-scan
_exptl_absorpt_process_details 'Apex2 (Bruker, 2005)'
_exptl_crystal_colour colorless
_exptl_crystal_density_diffrn 1.899
_exptl_crystal_density_method 'not measured'
_exptl_crystal_description block
_exptl_crystal_F_000 518
_exptl_crystal_size_max 0.20
_exptl_crystal_size_mid 0.18
_exptl_crystal_size_min 0.15
_refine_diff_density_max 2.043
_refine_diff_density_min -0.679
_refine_diff_density_rms 0.154
_refine_ls_extinction_method none
_refine_ls_goodness_of_fit_ref 0.990
_refine_ls_hydrogen_treatment constr
_refine_ls_matrix_type full
_refine_ls_number_parameters 259
_refine_ls_number_reflns 4465
_refine_ls_number_restraints 0
_refine_ls_restrained_S_all 0.990
_refine_ls_R_factor_all 0.0818
_refine_ls_R_factor_gt 0.0485
_refine_ls_shift/su_max 0.001
_refine_ls_shift/su_mean 0.000
_refine_ls_structure_factor_coef Fsqd
_refine_ls_weighting_details 'calc w=1/[\s^2^(Fo^2^)+(0.0531P)^2^+0.0000P] where P=(Fo^2^+2Fc^2^)/3'
_refine_ls_weighting_scheme calc
_refine_ls_wR_factor_gt 0.1070
_refine_ls_wR_factor_ref 0.1238
_reflns_number_gt 2907
_reflns_number_total 4465
_reflns_threshold_expression >2sigma(I)
_cod_data_source_file c4ce01981d2.cif
_cod_data_source_block mm
_cod_depositor_comments 'Adding full bibliography for 7219071--7219076.cif.'
_cod_original_sg_symbol_H-M P-1
_cod_database_code 7219073

loop_
_symmetry_equiv_pos_as_xyz
'x, y, z'
'-x, -y, -z'

loop_
_atom_site_label
_atom_site_type_symbol
_atom_site_fract_x
_atom_site_fract_y
_atom_site_fract_z
_atom_site_U_iso_or_equiv
_atom_site_adp_type
_atom_site_occupancy
_atom_site_symmetry_multiplicity
_atom_site_calc_flag
_atom_site_refinement_flags
Cd1 Cd 1.0000 0.0000 0.0000 0.03167(16) Uani 1 2 d S
Cd2 Cd 0.69887(4) 0.81586(4) -0.89661(4) 0.03009(14) Uani 1 1 d .
N13 N 0.7714(6) 0.5742(5) -0.7272(5) 0.0392(12) Uani 1 1 d .
N6 N 0.7444(6) -0.0970(5) 0.2456(5) 0.0387(12) Uani 1 1 d .
N5 N 0.8511(5) -0.0283(5) 0.2068(5) 0.0370(11) Uani 1 1 d .
N4 N 0.8669(6) 0.0030(5) 0.3076(5) 0.0423(12) Uani 1 1 d .
N7 N 0.6868(6) -0.1104(6) 0.3718(5) 0.0447(13) Uani 1 1 d .
C6 C 0.5219(9) -0.2939(8) 0.8087(8) 0.0587(19) Uani 1 1 d .
H6 H 0.4572 -0.3465 0.8156 0.070 Uiso 1 1 calc R
N12 N 0.5943(6) 0.2832(5) -0.2637(5) 0.0449(13) Uani 1 1 d .
N9 N 0.7831(5) 0.1305(5) -0.1314(5) 0.0328(11) Uani 1 1 d .
N10 N 0.6652(5) 0.0747(5) -0.0807(4) 0.0328(11) Uani 1 1 d .
N11 N 0.5513(5) 0.1661(5) -0.1604(5) 0.0352(11) Uani 1 1 d .
N1 N 0.9466(5) -0.2015(5) 0.0234(5) 0.0390(12) Uani 1 1 d .
N2 N 1.0453(6) -0.3069(6) 0.0344(6) 0.0483(14) Uani 1 1 d .
N3 N 1.1410(9) -0.4060(8) 0.0442(9) 0.093(3) Uani 1 1 d .
N8 N 0.6545(6) -0.2249(5) 0.9212(5) 0.0409(12) Uani 1 1 d .
C8 C 0.7342(6) 0.2590(6) -0.2432(5) 0.0332(13) Uani 1 1 d .
C1 C 0.7665(7) -0.0492(6) 0.4068(6) 0.0390(14) Uani 1 1 d .
C2 C 0.7456(9) -0.0313(8) 0.5369(7) 0.0538(18) Uani 1 1 d .
H2A H 0.6813 0.0653 0.5146 0.065 Uiso 1 1 calc R
H2B H 0.8416 -0.0331 0.5585 0.065 Uiso 1 1 calc R
C3 C 0.6826(7) -0.1380(7) 0.6701(6) 0.0402(14) Uani 1 1 d .
C4 C 0.7167(7) -0.1527(6) 0.7956(6) 0.0412(14) Uani 1 1 d .
H4 H 0.7885 -0.1090 0.7927 0.049 Uiso 1 1 calc R
C7 C 0.5861(8) -0.2115(8) 0.6780(7) 0.0539(18) Uani 1 1 d .
H7 H 0.5621 -0.2075 0.5966 0.065 Uiso 1 1 calc R
C5 C 0.5584(8) -0.2937(7) 0.9257(7) 0.0495(17) Uani 1 1 d .
H5 H 0.5135 -0.3441 1.0120 0.059 Uiso 1 1 calc R
C11 C 0.7751(7) 0.5365(6) -0.5892(6) 0.0372(14) Uani 1 1 d .
H11 H 0.7408 0.6098 -0.5617 0.045 Uiso 1 1 calc R
C10 C 0.8269(7) 0.3955(6) -0.4875(6) 0.0384(14) Uani 1 1 d .
C14 C 0.8753(8) 0.2877(6) -0.5318(7) 0.0546(19) Uani 1 1 d .
H14 H 0.9096 0.1907 -0.4667 0.066 Uiso 1 1 calc R
C12 C 0.8201(8) 0.4700(7) -0.7662(7) 0.0506(17) Uani 1 1 d .
H12 H 0.8193 0.4953 -0.8611 0.061 Uiso 1 1 calc R
C9 C 0.8287(7) 0.3600(7) -0.3368(6) 0.0437(15) Uani 1 1 d .
H9A H 0.7934 0.4495 -0.3282 0.052 Uiso 1 1 calc R
H9B H 0.9303 0.3153 -0.3057 0.052 Uiso 1 1 calc R
C13 C 0.8720(9) 0.3252(7) -0.6721(8) 0.060(2) Uani 1 1 d .
H13 H 0.9042 0.2543 -0.7028 0.072 Uiso 1 1 calc R

loop_
_atom_site_aniso_label
_atom_site_aniso_U_11
_atom_site_aniso_U_22
_atom_site_aniso_U_33
_atom_site_aniso_U_23
_atom_site_aniso_U_13
_atom_site_aniso_U_12
Cd1 0.0293(3) 0.0367(3) 0.0251(3) -0.0077(2) -0.0021(2) -0.0138(2)
Cd2 0.0324(2) 0.0330(2) 0.0220(2) -0.00791(16) -0.00120(16) -0.01256(16)
N13 0.047(3) 0.036(3) 0.030(3) -0.008(2) -0.008(2) -0.012(2)
N6 0.045(3) 0.044(3) 0.028(2) -0.017(2) -0.002(2) -0.014(2)
N5 0.042(3) 0.046(3) 0.028(2) -0.017(2) 0.003(2) -0.020(2)
N4 0.049(3) 0.051(3) 0.032(3) -0.019(2) 0.002(2) -0.023(2)
N7 0.053(3) 0.058(3) 0.032(3) -0.023(2) 0.009(2) -0.029(3)
C6 0.072(5) 0.074(5) 0.048(4) -0.031(4) 0.009(4) -0.043(4)
N12 0.043(3) 0.043(3) 0.035(3) -0.001(2) -0.010(2) -0.016(2)
N9 0.032(3) 0.036(2) 0.025(2) -0.0054(19) -0.0027(19) -0.016(2)
N10 0.033(3) 0.033(2) 0.023(2) -0.0043(19) -0.0032(19) -0.010(2)
N11 0.031(3) 0.037(2) 0.027(2) -0.005(2) -0.004(2) -0.011(2)
N1 0.031(3) 0.038(3) 0.044(3) -0.016(2) 0.001(2) -0.009(2)
N2 0.050(3) 0.062(3) 0.041(3) -0.032(3) -0.008(3) -0.008(3)
N3 0.076(5) 0.095(5) 0.114(6) -0.077(5) -0.012(4) 0.023(4)
N8 0.045(3) 0.054(3) 0.026(2) -0.017(2) 0.003(2) -0.021(2)
C8 0.037(3) 0.038(3) 0.022(3) -0.006(2) -0.006(2) -0.014(2)
C1 0.044(4) 0.040(3) 0.031(3) -0.014(3) 0.000(3) -0.014(3)
C2 0.077(5) 0.064(4) 0.037(3) -0.030(3) 0.006(3) -0.033(4)
C3 0.050(4) 0.054(4) 0.028(3) -0.024(3) 0.004(3) -0.023(3)
C4 0.046(4) 0.050(4) 0.033(3) -0.020(3) 0.003(3) -0.021(3)
C7 0.067(5) 0.070(5) 0.040(4) -0.030(3) -0.004(3) -0.027(4)
C5 0.065(5) 0.055(4) 0.035(3) -0.018(3) 0.003(3) -0.031(3)
C11 0.042(3) 0.034(3) 0.025(3) -0.008(2) 0.008(2) -0.010(2)
C10 0.045(4) 0.033(3) 0.031(3) -0.004(2) -0.005(3) -0.019(3)
C14 0.074(5) 0.029(3) 0.038(4) -0.003(3) -0.004(3) -0.006(3)
C12 0.059(4) 0.045(4) 0.041(4) -0.019(3) -0.002(3) -0.007(3)
C9 0.048(4) 0.045(3) 0.033(3) -0.005(3) -0.007(3) -0.023(3)
C13 0.084(6) 0.040(4) 0.051(4) -0.022(3) -0.003(4) -0.006(3)

loop_
_atom_type_symbol
_atom_type_description
_atom_type_scat_dispersion_real
_atom_type_scat_dispersion_imag
_atom_type_scat_source
C C 0.0033 0.0016 'International Tables Vol C Tables 4.2.6.8 and 6.1.1.4'
H H 0.0000 0.0000 'International Tables Vol C Tables 4.2.6.8 and 6.1.1.4'
Cd Cd -0.8075 1.2024 'International Tables Vol C Tables 4.2.6.8 and 6.1.1.4'
N N 0.0061 0.0033 'International Tables Vol C Tables 4.2.6.8 and 6.1.1.4'

loop_
_geom_angle_atom_site_label_1
_geom_angle_atom_site_label_2
_geom_angle_atom_site_label_3
_geom_angle
_geom_angle_site_symmetry_1
_geom_angle_site_symmetry_3
N1 Cd1 N1 180.0(2) . 2_755
N1 Cd1 N9 94.94(16) . 2_755
N1 Cd1 N9 85.06(16) 2_755 2_755
N1 Cd1 N9 85.06(16) . .
N1 Cd1 N9 94.94(16) 2_755 .
N9 Cd1 N9 180.0(2) 2_755 .
N1 Cd1 N5 92.95(17) . 2_755
N1 Cd1 N5 87.05(17) 2_755 2_755
N9 Cd1 N5 88.79(16) 2_755 2_755
N9 Cd1 N5 91.21(16) . 2_755
N1 Cd1 N5 87.05(17) . .
N1 Cd1 N5 92.95(17) 2_755 .
N9 Cd1 N5 91.21(16) 2_755 .
N9 Cd1 N5 88.79(16) . .
N5 Cd1 N5 180.0(3) 2_755 .
N11 Cd2 N6 97.69(18) 2_664 1_564
N11 Cd2 N13 93.64(17) 2_664 .
N6 Cd2 N13 93.04(17) 1_564 .
N11 Cd2 N1 173.82(17) 2_664 1_564
N6 Cd2 N1 88.03(18) 1_564 1_564
N13 Cd2 N1 88.39(17) . 1_564
N11 Cd2 N8 85.30(17) 2_664 1_563
N6 Cd2 N8 168.21(17) 1_564 1_563
N13 Cd2 N8 98.17(18) . 1_563
N1 Cd2 N8 88.63(18) 1_564 1_563
N11 Cd2 N10 95.56(15) 2_664 1_564
N6 Cd2 N10 83.43(16) 1_564 1_564
N13 Cd2 N10 170.51(16) . 1_564
N1 Cd2 N10 82.70(16) 1_564 1_564
N8 Cd2 N10 84.93(16) 1_563 1_564
C12 N13 C11 118.2(5) . .
C12 N13 Cd2 119.7(4) . .
C11 N13 Cd2 122.0(4) . .
N5 N6 N7 109.7(5) . .
N5 N6 Cd2 119.0(4) . 1_546
N7 N6 Cd2 131.2(4) . 1_546
N6 N5 N4 109.6(4) . .
N6 N5 Cd1 121.4(4) . .
N4 N5 Cd1 128.6(4) . .
C1 N4 N5 104.3(5) . .
N6 N7 C1 103.7(5) . .
C5 C6 C7 117.5(7) . .
C5 C6 H6 121.2 . .
C7 C6 H6 121.2 . .
C8 N12 N11 105.7(4) . .
N10 N9 C8 105.2(4) . .
N10 N9 Cd1 116.8(3) . .
C8 N9 Cd1 137.7(4) . .
N11 N10 N9 108.8(4) . .
N11 N10 Cd2 130.2(4) . 1_546
N9 N10 Cd2 119.8(3) . 1_546
N10 N11 N12 108.9(4) . .
N10 N11 Cd2 128.1(3) . 2_664
N12 N11 Cd2 119.3(3) . 2_664
N2 N1 Cd1 120.1(4) . .
N2 N1 Cd2 129.7(4) . 1_546
Cd1 N1 Cd2 106.04(19) . 1_546
N3 N2 N1 178.9(8) . .
C5 N8 C4 117.1(6) . .
C5 N8 Cd2 126.5(4) . 1_547
C4 N8 Cd2 115.5(4) . 1_547
N12 C8 N9 111.4(5) . .
N12 C8 C9 123.9(5) . .
N9 C8 C9 124.6(5) . .
N4 C1 N7 112.7(5) . .
N4 C1 C2 120.9(6) . .
N7 C1 C2 126.4(6) . .
C1 C2 C3 119.7(6) . .
C1 C2 H2A 107.4 . .
C3 C2 H2A 107.4 . .
C1 C2 H2B 107.4 . .
C3 C2 H2B 107.4 . .
H2A C2 H2B 106.9 . .
C7 C3 C4 116.5(6) . .
C7 C3 C2 126.5(6) . .
C4 C3 C2 116.8(6) . .
N8 C4 C3 125.0(6) . .
N8 C4 H4 117.5 . .
C3 C4 H4 117.5 . .
C3 C7 C6 120.6(6) . .
C3 C7 H7 119.7 . .
C6 C7 H7 119.7 . .
N8 C5 C6 123.1(6) . .
N8 C5 H5 118.5 . .
C6 C5 H5 118.5 . .
N13 C11 C10 123.6(5) . .
N13 C11 H11 118.2 . .
C10 C11 H11 118.2 . .
C11 C10 C14 116.9(6) . .
C11 C10 C9 121.4(6) . .
C14 C10 C9 121.7(5) . .
C13 C14 C10 119.9(6) . .
C13 C14 H14 120.0 . .
C10 C14 H14 120.0 . .
N13 C12 C13 122.7(6) . .
N13 C12 H12 118.6 . .
C13 C12 H12 118.6 . .
C10 C9 C8 112.6(5) . .
C10 C9 H9A 109.1 . .
C8 C9 H9A 109.1 . .
C10 C9 H9B 109.1 . .
C8 C9 H9B 109.1 . .
H9A C9 H9B 107.8 . .
C14 C13 C12 118.7(6) . .
C14 C13 H13 120.6 . .
C12 C13 H13 120.6 . .

loop_
_geom_bond_atom_site_label_1
_geom_bond_atom_site_label_2
_geom_bond_distance
_geom_bond_site_symmetry_2
Cd1 N1 2.283(5) .
Cd1 N1 2.283(5) 2_755
Cd1 N9 2.353(4) 2_755
Cd1 N9 2.353(4) .
Cd1 N5 2.368(5) 2_755
Cd1 N5 2.368(5) .
Cd2 N11 2.310(5) 2_664
Cd2 N6 2.318(5) 1_564
Cd2 N13 2.325(4) .
Cd2 N1 2.334(5) 1_564
Cd2 N8 2.355(5) 1_563
Cd2 N10 2.497(4) 1_564
N13 C12 1.321(8) .
N13 C11 1.353(7) .
N6 N5 1.329(7) .
N6 N7 1.337(7) .
N6 Cd2 2.318(5) 1_546
N5 N4 1.336(7) .
N4 C1 1.329(7) .
N7 C1 1.346(8) .
C6 C5 1.376(10) .
C6 C7 1.410(10) .
C6 H6 0.9300 .
N12 C8 1.305(7) .
N12 N11 1.349(6) .
N9 N10 1.339(6) .
N9 C8 1.340(6) .
N10 N11 1.316(6) .
N10 Cd2 2.497(4) 1_546
N11 Cd2 2.310(5) 2_664
N1 N2 1.201(6) .
N1 Cd2 2.334(5) 1_546
N2 N3 1.144(7) .
N8 C5 1.325(8) .
N8 C4 1.338(7) .
N8 Cd2 2.355(5) 1_547
C8 C9 1.498(8) .
C1 C2 1.489(8) .
C2 C3 1.514(9) .
C2 H2A 0.9700 .
C2 H2B 0.9700 .
C3 C7 1.354(9) .
C3 C4 1.379(8) .
C4 H4 0.9300 .
C7 H7 0.9300 .
C5 H5 0.9300 .
C11 C10 1.377(7) .
C11 H11 0.9300 .
C10 C14 1.396(9) .
C10 C9 1.491(8) .
C14 C13 1.378(9) .
C14 H14 0.9300 .
C12 C13 1.380(9) .
C12 H12 0.9300 .
C9 H9A 0.9700 .
C9 H9B 0.9700 .
C13 H13 0.9300 .
